data_4501715
loop_
_publ_author_name
'Chen, Zhenxia'
'Xiang, Shengchang'
'Liao, Tengbiao'
'Yang, Yongtai'
'Chen, Yu-Sheng'
'Zhou, Yaming'
'Zhao, Dongyuan'
'Chen, Banglin'

_publ_section_title
;
 A New Multidentate Hexacarboxylic Acid for the Construction of Porous
 Metal&#x2212;Organic Frameworks of Diverse Structures and Porosities
;
_journal_issue 6
_journal_name_full 'Crystal Growth &amp; Design'
_journal_page_first 2775
_journal_paper_doi 10.1021/cg100316s
_journal_volume 10
_journal_year 2010
_chemical_formula_moiety 'C33 H26 Cd3 N O17'
_chemical_formula_sum 'C33 H26 Cd3 N O17'
_chemical_formula_weight 1045.75
_chemical_name_systematic
; 
 ? 
;
_space_group_IT_number 15
_symmetry_cell_setting monoclinic
_symmetry_space_group_name_Hall '-C 2yc'
_symmetry_space_group_name_H-M 'C 1 2/c 1'
_atom_sites_solution_hydrogens geom
_atom_sites_solution_primary direct
_atom_sites_solution_secondary difmap
_audit_creation_method SHELXL-97
_cell_angle_alpha 90.00
_cell_angle_beta 112.301(6)
_cell_angle_gamma 90.00
_cell_formula_units_Z 8
_cell_length_a 32.476(11)
_cell_length_b 23.135(8)
_cell_length_c 18.163(6)
_cell_measurement_reflns_used 2417
_cell_measurement_temperature 90(2)
_cell_measurement_theta_max 18.36
_cell_measurement_theta_min 2.69
_cell_volume 12626(7)
_computing_cell_refinement 'Bruker SAINT+'
_computing_data_collection 'Bruker APEX2'
_computing_data_reduction 'Bruker SAINT+'
_computing_molecular_graphics 'Bruker SHELXTL'
_computing_publication_material 'Bruker SHELXTL'
_computing_structure_refinement 'SHELXL-97 (Sheldrick, 1997)'
_computing_structure_solution 'SHELXS-97 (Sheldrick, 1990)'
_diffrn_ambient_temperature 90(2)
_diffrn_measured_fraction_theta_full 0.998
_diffrn_measured_fraction_theta_max 0.998
_diffrn_radiation_monochromator graphite
_diffrn_radiation_source 'fine-focus sealed tube'
_diffrn_radiation_type MoK\a
_diffrn_radiation_wavelength 0.71073
_diffrn_reflns_av_R_equivalents 0.1478
_diffrn_reflns_av_sigmaI/netI 0.1562
_diffrn_reflns_limit_h_max 30
_diffrn_reflns_limit_h_min -25
_diffrn_reflns_limit_k_max 21
_diffrn_reflns_limit_k_min -21
_diffrn_reflns_limit_l_max 17
_diffrn_reflns_limit_l_min -17
_diffrn_reflns_number 16448
_diffrn_reflns_theta_full 19.64
_diffrn_reflns_theta_max 19.64
_diffrn_reflns_theta_min 1.11
_exptl_absorpt_coefficient_mu 1.046
_exptl_absorpt_correction_T_max 0.9026
_exptl_absorpt_correction_T_min 0.8181
_exptl_absorpt_correction_type multi-scan
_exptl_absorpt_process_details sadabs
_exptl_crystal_colour colorless
_exptl_crystal_density_diffrn 1.100
_exptl_crystal_density_method 'not measured'
_exptl_crystal_description cubic
_exptl_crystal_F_000 4088
_exptl_crystal_size_max 0.20
_exptl_crystal_size_mid 0.10
_exptl_crystal_size_min 0.10
_platon_squeeze_details
;
Although there were seven peaks within the void from Fourier difference map,
the highly disordered solvents within the void were not crystallographically
well defined.

The SQUEEZE routine of the program PLATON was used
in order to eliminate the contribution of disordered solvents molecules,
thereby a final model based only on the ordered part of the crystal structure
was obtained.

The SQUEEZE routine suggested that
a total potential solvent area volume of 6985.8 Ang^3^[55.3% of cell volume],
and a void electron population of 2972 per cell.

Refinement after the SQUEEZE routine gave significantly improved R values.
[R values before SQUEEZE]
R1 = 0.1216 for >2sigma(I) data
R1 = 0.1818, wR2 = 0.3656, GooF = S = 1.250 for all data
( 5582 data and 0 restraint / 554 parameters)
;
_refine_diff_density_max 0.935
_refine_diff_density_min -0.947
_refine_diff_density_rms 0.139
_refine_ls_extinction_method none
_refine_ls_goodness_of_fit_ref 0.906
_refine_ls_hydrogen_treatment constr
_refine_ls_matrix_type full
_refine_ls_number_parameters 487
_refine_ls_number_reflns 5582
_refine_ls_number_restraints 48
_refine_ls_restrained_S_all 0.905
_refine_ls_R_factor_all 0.0973
_refine_ls_R_factor_gt 0.0622
_refine_ls_shift/su_max 0.001
_refine_ls_shift/su_mean 0.000
_refine_ls_structure_factor_coef Fsqd
_refine_ls_weighting_details 'calc w=1/[\s^2^(Fo^2^)+(0.0683P)^2^+0.0000P] where P=(Fo^2^+2Fc^2^)/3'
_refine_ls_weighting_scheme calc
_refine_ls_wR_factor_gt 0.1420
_refine_ls_wR_factor_ref 0.1505
_reflns_number_gt 3238
_reflns_number_total 5582
_reflns_threshold_expression >2sigma(I)
_cod_data_source_file cg100316s_si_003.cif
_cod_data_source_block MOF3
_cod_original_sg_symbol_H-M C2/c
_cod_database_code 4501715

loop_
_symmetry_equiv_pos_as_xyz
'x, y, z'
'-x, y, -z+1/2'
'x+1/2, y+1/2, z'
'-x+1/2, y+1/2, -z+1/2'
'-x, -y, -z'
'x, -y, z-1/2'
'-x+1/2, -y+1/2, -z'
'x+1/2, -y+1/2, z-1/2'

loop_
_atom_site_label
_atom_site_type_symbol
_atom_site_fract_x
_atom_site_fract_y
_atom_site_fract_z
_atom_site_U_iso_or_equiv
_atom_site_adp_type
_atom_site_occupancy
_atom_site_symmetry_multiplicity
_atom_site_calc_flag
_atom_site_refinement_flags
Cd1 Cd 0.15867(3) 1.10382(4) 0.10032(6) 0.0282(3) Uani 1 1 d .
Cd2 Cd 0.19330(4) 0.96416(4) 0.06511(6) 0.0354(4) Uani 1 1 d .
Cd3 Cd 0.06077(4) 0.59244(5) -0.16522(7) 0.0432(4) Uani 1 1 d .
O1 O 0.1415(3) 1.0030(3) 0.1066(5) 0.022(2) Uani 1 1 d .
O2 O 0.1533(3) 1.0581(4) 0.2108(5) 0.042(3) Uani 1 1 d .
O3 O 0.1604(4) 0.9788(5) 0.4603(6) 0.069(4) Uani 1 1 d .
O4 O 0.1564(3) 0.8848(4) 0.4784(6) 0.042(3) Uani 1 1 d .
O5 O 0.2689(3) 0.6315(5) 0.3399(6) 0.045(3) Uani 1 1 d .
O6 O 0.2658(3) 0.5421(5) 0.3714(6) 0.056(3) Uani 1 1 d U
O7 O 0.1203(3) 0.4503(5) 0.3174(6) 0.047(3) Uani 1 1 d .
O8 O 0.0602(4) 0.5019(4) 0.2745(6) 0.040(3) Uani 1 1 d .
O9 O -0.0828(3) 0.8713(4) -0.0510(6) 0.043(3) Uani 1 1 d .
O10 O -0.1320(3) 0.8110(4) -0.1380(5) 0.033(3) Uani 1 1 d .
O11 O -0.0599(3) 0.6688(4) -0.2599(6) 0.040(3) Uani 1 1 d .
O12 O -0.0078(3) 0.6114(4) -0.1698(5) 0.034(2) Uani 1 1 d .
O13 O 0.1120(4) 0.6517(5) -0.0637(6) 0.078(4) Uani 1 1 d .
C1 C 0.1445(4) 1.0106(6) 0.1805(8) 0.024(3) Uani 1 1 d U
C2 C 0.1383(4) 0.9598(6) 0.2221(8) 0.030(4) Uani 1 1 d U
C3 C 0.1483(5) 0.9656(6) 0.3013(9) 0.042(4) Uani 1 1 d .
H3A H 0.1583 1.0011 0.3255 0.051 Uiso 1 1 calc R
C4 C 0.1440(4) 0.9190(6) 0.3475(8) 0.033(4) Uani 1 1 d .
C5 C 0.1300(5) 0.8653(6) 0.3121(8) 0.040(4) Uani 1 1 d .
H5A H 0.1274 0.8342 0.3426 0.048 Uiso 1 1 calc R
C6 C 0.1199(5) 0.8584(6) 0.2311(8) 0.031(4) Uani 1 1 d U
C7 C 0.1251(4) 0.9049(5) 0.1895(7) 0.018(3) Uani 1 1 d .
H7A H 0.1196 0.8997 0.1358 0.022 Uiso 1 1 calc R
C8 C 0.1548(5) 0.9246(8) 0.4386(10) 0.049(5) Uani 1 1 d .
C9 C 0.1060(5) 0.8029(6) 0.1916(8) 0.026(4) Uani 1 1 d .
C10 C 0.1245(4) 0.7497(7) 0.2272(8) 0.033(4) Uani 1 1 d .
H10A H 0.1481 0.7507 0.2763 0.039 Uiso 1 1 calc R
C11 C 0.1101(4) 0.6974(6) 0.1944(8) 0.023(4) Uani 1 1 d .
C12 C 0.0753(4) 0.6974(6) 0.1190(9) 0.033(4) Uani 1 1 d .
H12A H 0.0653 0.6619 0.0950 0.039 Uiso 1 1 calc R
C13 C 0.0552(4) 0.7459(6) 0.0787(8) 0.024(4) Uani 1 1 d U
C14 C 0.0722(5) 0.7992(6) 0.1185(9) 0.029(4) Uani 1 1 d .
H14A H 0.0595 0.8334 0.0931 0.035 Uiso 1 1 calc R
C15 C 0.1308(5) 0.6444(6) 0.2352(8) 0.027(4) Uani 1 1 d U
C16 C 0.1769(5) 0.6411(6) 0.2670(7) 0.033(4) Uani 1 1 d .
H16A H 0.1934 0.6729 0.2628 0.039 Uiso 1 1 calc R
C17 C 0.1989(5) 0.5915(7) 0.3050(9) 0.042(4) Uani 1 1 d .
C18 C 0.1742(5) 0.5446(7) 0.3111(8) 0.042(4) Uani 1 1 d .
H18A H 0.1886 0.5112 0.3366 0.051 Uiso 1 1 calc R
C19 C 0.1273(5) 0.5466(5) 0.2792(8) 0.024(3) Uani 1 1 d .
C20 C 0.1047(5) 0.5964(5) 0.2386(7) 0.026(3) Uani 1 1 d .
H20A H 0.0738 0.5974 0.2149 0.031 Uiso 1 1 calc R
C21 C 0.2486(5) 0.5875(7) 0.3431(8) 0.035(4) Uani 1 1 d U
C22 C 0.0996(7) 0.4959(8) 0.2903(9) 0.050(5) Uani 1 1 d .
C23 C 0.0152(5) 0.7464(6) 0.0037(8) 0.029(4) Uani 1 1 d U
C24 C 0.0120(5) 0.7063(6) -0.0566(10) 0.045(4) Uani 1 1 d .
H24A H 0.0357 0.6815 -0.0496 0.054 Uiso 1 1 calc R
C25 C -0.0254(5) 0.7031(6) -0.1259(8) 0.018(3) Uani 1 1 d .
C26 C -0.0596(5) 0.7415(6) -0.1388(8) 0.034(4) Uani 1 1 d .
H26A H -0.0850 0.7404 -0.1852 0.041 Uiso 1 1 calc R
C27 C -0.0548(5) 0.7832(5) -0.0786(9) 0.026(4) Uani 1 1 d .
C28 C -0.0178(5) 0.7847(5) -0.0110(9) 0.029(4) Uani 1 1 d .
H28A H -0.0153 0.8132 0.0266 0.035 Uiso 1 1 calc R
C29 C -0.0928(6) 0.8248(6) -0.0897(10) 0.037(4) Uani 1 1 d .
C30 C -0.0300(5) 0.6585(6) -0.1884(10) 0.034(4) Uani 1 1 d .
O14 O 0.2434(5) 0.9396(8) 0.0073(10) 0.149(7) Uani 1 1 d .
O15 O 0.1466(4) 0.8891(4) 0.0073(7) 0.076(4) Uani 1 1 d .
O16 O 0.2304(3) 0.9121(4) 0.1768(6) 0.058(3) Uani 1 1 d .
O17 O 0.0652(4) 0.5402(6) -0.0543(6) 0.066(3) Uani 1 1 d .
N1 N 0.0479(5) 0.4649(7) 0.0025(8) 0.065(4) Uani 1 1 d .
C31 C 0.0473(6) 0.4934(8) -0.0606(13) 0.063(6) Uani 1 1 d .
C32 C 0.0249(6) 0.4103(7) -0.0095(11) 0.082(6) Uani 1 1 d .
H32A H 0.0092 0.4039 -0.0654 0.122 Uiso 1 1 calc R
H32B H 0.0042 0.4109 0.0166 0.122 Uiso 1 1 calc R
H32C H 0.0461 0.3798 0.0124 0.122 Uiso 1 1 calc R
C33 C 0.0730(5) 0.4817(7) 0.0843(8) 0.054(5) Uani 1 1 d .
H33A H 0.0872 0.5182 0.0852 0.081 Uiso 1 1 calc R
H33B H 0.0951 0.4529 0.1097 0.081 Uiso 1 1 calc R
H33C H 0.0531 0.4851 0.1120 0.081 Uiso 1 1 calc R

loop_
_atom_site_aniso_label
_atom_site_aniso_U_11
_atom_site_aniso_U_22
_atom_site_aniso_U_33
_atom_site_aniso_U_23
_atom_site_aniso_U_13
_atom_site_aniso_U_12
Cd1 0.0250(7) 0.0203(6) 0.0306(7) -0.0008(5) 0.0007(5) 0.0005(6)
Cd2 0.0397(7) 0.0201(6) 0.0391(7) 0.0008(5) 0.0067(6) 0.0035(6)
Cd3 0.0541(9) 0.0354(7) 0.0419(8) 0.0101(6) 0.0201(6) 0.0158(7)
O1 0.020(5) 0.012(5) 0.033(6) 0.001(4) 0.008(5) 0.000(4)
O2 0.059(7) 0.021(6) 0.047(7) -0.014(5) 0.022(6) -0.013(5)
O3 0.095(10) 0.047(8) 0.047(8) -0.014(6) 0.006(7) -0.022(7)
O4 0.061(8) 0.022(6) 0.055(8) 0.022(6) 0.034(6) 0.006(6)
O5 0.014(6) 0.047(7) 0.060(7) 0.008(6) -0.002(5) -0.007(6)
O6 0.040(6) 0.038(6) 0.078(7) 0.020(5) 0.008(5) 0.021(5)
O7 0.046(7) 0.040(7) 0.055(8) 0.006(6) 0.019(6) -0.011(6)
O8 0.051(8) 0.009(5) 0.069(8) -0.011(5) 0.032(7) -0.002(6)
O9 0.033(7) 0.027(6) 0.054(7) -0.014(6) 0.000(5) 0.019(5)
O10 0.006(6) 0.049(7) 0.034(6) -0.010(5) -0.004(5) -0.001(5)
O11 0.041(7) 0.027(6) 0.036(7) -0.013(5) -0.005(6) -0.005(5)
O12 0.034(6) 0.013(6) 0.051(7) 0.003(5) 0.014(5) 0.017(5)
O13 0.100(10) 0.072(8) 0.032(7) -0.018(6) -0.008(7) 0.049(8)
C1 0.024(4) 0.023(4) 0.024(4) 0.0001(10) 0.0085(16) -0.0003(10)
C2 0.029(7) 0.044(8) 0.015(7) 0.009(6) 0.005(6) 0.000(6)
C3 0.048(11) 0.027(10) 0.044(12) 0.006(9) 0.009(9) 0.001(9)
C4 0.023(9) 0.036(11) 0.018(10) 0.002(8) -0.016(7) -0.007(8)
C5 0.058(11) 0.026(10) 0.028(10) 0.013(8) 0.007(9) -0.002(9)
C6 0.035(7) 0.029(7) 0.026(7) 0.015(7) 0.008(6) -0.008(6)
C7 0.026(8) 0.018(8) 0.005(7) 0.003(7) -0.001(6) 0.013(7)
C8 0.039(11) 0.038(13) 0.053(14) -0.003(11) -0.002(10) -0.009(10)
C9 0.038(10) 0.022(10) 0.014(9) 0.000(7) 0.004(9) -0.002(8)
C10 0.008(9) 0.064(13) 0.019(9) -0.002(9) -0.003(7) -0.007(9)
C11 0.006(8) 0.029(10) 0.028(10) -0.012(8) 0.001(8) 0.006(8)
C12 0.022(9) 0.025(10) 0.043(11) -0.022(8) 0.003(9) -0.012(8)
C13 0.028(7) 0.009(7) 0.033(7) 0.011(6) 0.011(6) -0.004(6)
C14 0.026(9) 0.027(10) 0.039(11) 0.024(8) 0.017(9) 0.005(8)
C15 0.026(8) 0.020(7) 0.027(7) 0.006(6) 0.003(6) 0.013(6)
C16 0.033(11) 0.035(10) 0.018(9) 0.010(8) -0.005(8) -0.002(9)
C17 0.040(11) 0.042(11) 0.042(10) -0.019(9) 0.013(9) -0.026(11)
C18 0.049(13) 0.032(10) 0.038(10) -0.008(8) 0.008(9) 0.007(10)
C19 0.036(11) 0.016(9) 0.031(9) -0.004(7) 0.027(8) -0.006(9)
C20 0.030(9) 0.009(8) 0.032(9) -0.004(7) 0.004(7) 0.000(8)
C21 0.025(8) 0.036(8) 0.035(7) -0.008(6) 0.000(6) -0.001(7)
C22 0.074(16) 0.038(13) 0.028(10) 0.013(9) 0.010(11) 0.027(13)
C23 0.033(8) 0.011(7) 0.035(7) -0.003(6) 0.004(6) -0.005(6)
C24 0.055(13) 0.034(10) 0.054(12) 0.017(9) 0.029(11) 0.016(9)
C25 0.013(9) 0.026(9) 0.014(9) 0.014(7) 0.006(8) 0.008(8)
C26 0.037(11) 0.028(9) 0.028(10) 0.023(9) 0.003(8) -0.001(9)
C27 0.040(11) 0.005(8) 0.033(10) -0.008(8) 0.015(9) -0.011(8)
C28 0.042(11) 0.004(8) 0.037(11) 0.002(7) 0.010(10) 0.003(8)
C29 0.046(13) 0.009(9) 0.056(12) 0.018(9) 0.019(11) 0.012(10)
C30 0.032(11) 0.022(10) 0.054(13) -0.009(10) 0.021(10) -0.019(9)
O14 0.131(14) 0.175(16) 0.148(14) 0.019(12) 0.063(12) 0.114(13)
O15 0.069(8) 0.043(7) 0.087(9) -0.009(6) -0.002(7) -0.004(7)
O16 0.051(7) 0.055(7) 0.051(7) 0.034(6) 0.000(6) 0.015(6)
O17 0.071(9) 0.080(10) 0.052(8) 0.031(7) 0.029(7) 0.038(8)
N1 0.066(11) 0.073(12) 0.044(10) 0.005(9) 0.009(9) -0.021(9)
C31 0.066(14) 0.018(10) 0.111(19) 0.015(11) 0.038(13) -0.013(10)
C32 0.094(16) 0.049(12) 0.078(14) 0.007(11) 0.006(12) -0.029(13)
C33 0.071(13) 0.062(12) 0.027(11) 0.006(9) 0.017(10) -0.029(10)

loop_
_atom_type_symbol
_atom_type_description
_atom_type_scat_dispersion_real
_atom_type_scat_dispersion_imag
_atom_type_scat_source
C C 0.0033 0.0016 'International Tables Vol C Tables 4.2.6.8 and 6.1.1.4'
H H 0.0000 0.0000 'International Tables Vol C Tables 4.2.6.8 and 6.1.1.4'
N N 0.0061 0.0033 'International Tables Vol C Tables 4.2.6.8 and 6.1.1.4'
O O 0.0106 0.0060 'International Tables Vol C Tables 4.2.6.8 and 6.1.1.4'
Cd Cd -0.8075 1.2024 'International Tables Vol C Tables 4.2.6.8 and 6.1.1.4'

loop_
_geom_angle_atom_site_label_1
_geom_angle_atom_site_label_2
_geom_angle_atom_site_label_3
_geom_angle
_geom_angle_site_symmetry_1
_geom_angle_site_symmetry_3
O4 Cd1 O5 94.6(4) 6_575 4
O4 Cd1 O2 159.0(3) 6_575 .
O5 Cd1 O2 96.8(3) 4 .
O4 Cd1 O9 87.5(4) 6_575 5_575
O5 Cd1 O9 148.9(4) 4 5_575
O2 Cd1 O9 91.7(3) . 5_575
O4 Cd1 O10 108.4(3) 6_575 5_575
O5 Cd1 O10 93.1(3) 4 5_575
O2 Cd1 O10 88.5(3) . 5_575
O9 Cd1 O10 57.2(3) 5_575 5_575
O4 Cd1 O1 104.0(3) 6_575 .
O5 Cd1 O1 117.7(3) 4 .
O2 Cd1 O1 55.0(3) . .
O9 Cd1 O1 91.6(3) 5_575 .
O10 Cd1 O1 132.7(3) 5_575 .
O4 Cd1 C29 97.7(4) 6_575 5_575
O5 Cd1 C29 121.2(5) 4 5_575
O2 Cd1 C29 91.4(4) . 5_575
O9 Cd1 C29 28.4(4) 5_575 5_575
O10 Cd1 C29 28.9(4) 5_575 5_575
O1 Cd1 C29 114.3(4) . 5_575
O4 Cd1 C1 132.8(4) 6_575 .
O5 Cd1 C1 108.7(4) 4 .
O2 Cd1 C1 26.2(3) . .
O9 Cd1 C1 91.8(4) 5_575 .
O10 Cd1 C1 110.5(4) 5_575 .
O1 Cd1 C1 28.8(3) . .
C29 Cd1 C1 103.6(4) 5_575 .
O3 Cd2 O1 82.7(4) 6_575 .
O3 Cd2 O16 175.4(4) 6_575 .
O1 Cd2 O16 97.0(3) . .
O3 Cd2 O6 87.8(4) 6_575 4
O1 Cd2 O6 83.2(3) . 4
O16 Cd2 O6 87.6(4) . 4
O3 Cd2 O15 92.2(4) 6_575 .
O1 Cd2 O15 90.4(4) . .
O16 Cd2 O15 92.4(4) . .
O6 Cd2 O15 173.6(4) 4 .
O3 Cd2 O14 87.1(5) 6_575 .
O1 Cd2 O14 169.2(5) . .
O16 Cd2 O14 92.8(5) . .
O6 Cd2 O14 92.9(6) 4 .
O15 Cd2 O14 93.6(6) . .
O11 Cd3 O12 92.3(3) 2_554 .
O11 Cd3 O7 94.2(4) 2_554 6_565
O12 Cd3 O7 162.9(4) . 6_565
O11 Cd3 O17 158.9(4) 2_554 .
O12 Cd3 O17 82.4(3) . .
O7 Cd3 O17 96.7(4) 6_565 .
O11 Cd3 O13 82.0(4) 2_554 .
O12 Cd3 O13 107.9(4) . .
O7 Cd3 O13 88.7(4) 6_565 .
O17 Cd3 O13 80.3(5) . .
O11 Cd3 O8 116.1(3) 2_554 6_565
O12 Cd3 O8 108.7(4) . 6_565
O7 Cd3 O8 54.3(4) 6_565 6_565
O17 Cd3 O8 84.8(4) . 6_565
O13 Cd3 O8 138.1(4) . 6_565
O11 Cd3 C22 108.6(4) 2_554 6_565
O12 Cd3 C22 135.5(5) . 6_565
O7 Cd3 C22 27.6(4) 6_565 6_565
O17 Cd3 C22 89.0(4) . 6_565
O13 Cd3 C22 113.5(5) . 6_565
O8 Cd3 C22 26.8(4) 6_565 6_565
C1 O1 Cd2 127.8(8) . .
C1 O1 Cd1 89.5(7) . .
Cd2 O1 Cd1 98.8(3) . .
C1 O2 Cd1 95.8(8) . .
C8 O3 Cd2 142.5(11) . 6_576
C8 O4 Cd1 120.5(10) . 6_576
C21 O5 Cd1 102.7(9) . 4_545
C21 O6 Cd2 171.9(11) . 4_545
C22 O7 Cd3 93.7(11) . 6_566
C22 O8 Cd3 88.0(10) . 6_566
C29 O9 Cd1 89.2(9) . 5_575
C29 O10 Cd1 88.4(8) . 5_575
C30 O11 Cd3 107.1(8) . 2_554
C30 O12 Cd3 129.1(8) . .
O2 C1 O1 119.7(12) . .
O2 C1 C2 123.5(13) . .
O1 C1 C2 116.8(12) . .
O2 C1 Cd1 58.0(7) . .
O1 C1 Cd1 61.7(6) . .
C2 C1 Cd1 177.6(10) . .
C3 C2 C7 116.9(12) . .
C3 C2 C1 116.5(14) . .
C7 C2 C1 126.6(12) . .
C2 C3 C4 121.2(14) . .
C2 C3 H3A 119.4 . .
C4 C3 H3A 119.4 . .
C5 C4 C3 119.9(13) . .
C5 C4 C8 117.8(13) . .
C3 C4 C8 122.4(14) . .
C6 C5 C4 119.7(13) . .
C6 C5 H5A 120.2 . .
C4 C5 H5A 120.2 . .
C7 C6 C5 117.9(13) . .
C7 C6 C9 120.3(13) . .
C5 C6 C9 121.8(12) . .
C6 C7 C2 124.4(12) . .
C6 C7 H7A 117.8 . .
C2 C7 H7A 117.8 . .
O4 C8 O3 127.3(16) . .
O4 C8 C4 122.2(15) . .
O3 C8 C4 110.5(15) . .
C14 C9 C10 115.7(12) . .
C14 C9 C6 121.3(13) . .
C10 C9 C6 122.9(13) . .
C11 C10 C9 124.1(13) . .
C11 C10 H10A 117.9 . .
C9 C10 H10A 117.9 . .
C10 C11 C12 116.4(13) . .
C10 C11 C15 120.8(13) . .
C12 C11 C15 122.7(13) . .
C13 C12 C11 124.7(13) . .
C13 C12 H12A 117.7 . .
C11 C12 H12A 117.7 . .
C12 C13 C14 115.0(12) . .
C12 C13 C23 125.0(13) . .
C14 C13 C23 119.5(12) . .
C9 C14 C13 124.0(12) . .
C9 C14 H14A 118.0 . .
C13 C14 H14A 118.0 . .
C16 C15 C20 120.6(12) . .
C16 C15 C11 118.3(13) . .
C20 C15 C11 121.1(13) . .
C15 C16 C17 121.5(14) . .
C15 C16 H16A 119.3 . .
C17 C16 H16A 119.3 . .
C18 C17 C16 119.0(14) . .
C18 C17 C21 118.2(16) . .
C16 C17 C21 122.7(15) . .
C17 C18 C19 120.8(14) . .
C17 C18 H18A 119.6 . .
C19 C18 H18A 119.6 . .
C18 C19 C20 120.4(13) . .
C18 C19 C22 120.9(14) . .
C20 C19 C22 118.6(14) . .
C15 C20 C19 117.7(12) . .
C15 C20 H20A 121.2 . .
C19 C20 H20A 121.2 . .
O6 C21 O5 124.9(14) . .
O6 C21 C17 119.5(16) . .
O5 C21 C17 115.6(15) . .
O8 C22 O7 123.5(18) . .
O8 C22 C19 120.1(15) . .
O7 C22 C19 116.4(17) . .
O8 C22 Cd3 65.2(10) . 6_566
O7 C22 Cd3 58.7(9) . 6_566
C19 C22 Cd3 170.5(11) . 6_566
C28 C23 C24 117.6(13) . .
C28 C23 C13 123.0(13) . .
C24 C23 C13 119.3(14) . .
C25 C24 C23 121.6(14) . .
C25 C24 H24A 119.2 . .
C23 C24 H24A 119.2 . .
C26 C25 C24 119.8(13) . .
C26 C25 C30 118.4(13) . .
C24 C25 C30 121.9(14) . .
C25 C26 C27 117.6(13) . .
C25 C26 H26A 121.2 . .
C27 C26 H26A 121.2 . .
C28 C27 C26 121.0(13) . .
C28 C27 C29 120.2(13) . .
C26 C27 C29 118.8(14) . .
C23 C28 C27 122.2(13) . .
C23 C28 H28A 118.9 . .
C27 C28 H28A 118.9 . .
O9 C29 O10 125.0(13) . .
O9 C29 C27 116.3(15) . .
O10 C29 C27 118.7(14) . .
O9 C29 Cd1 62.5(7) . 5_575
O10 C29 Cd1 62.7(7) . 5_575
C27 C29 Cd1 176.6(10) . 5_575
O12 C30 O11 123.1(13) . .
O12 C30 C25 120.1(14) . .
O11 C30 C25 116.6(13) . .
C31 O17 Cd3 121.1(13) . .
C31 N1 C32 118.1(15) . .
C31 N1 C33 125.2(15) . .
C32 N1 C33 116.5(14) . .
O17 C31 N1 121.1(18) . .
N1 C32 H32A 109.5 . .
N1 C32 H32B 109.5 . .
H32A C32 H32B 109.5 . .
N1 C32 H32C 109.5 . .
H32A C32 H32C 109.5 . .
H32B C32 H32C 109.5 . .
N1 C33 H33A 109.5 . .
N1 C33 H33B 109.5 . .
H33A C33 H33B 109.5 . .
N1 C33 H33C 109.5 . .
H33A C33 H33C 109.5 . .
H33B C33 H33C 109.5 . .

loop_
_geom_bond_atom_site_label_1
_geom_bond_atom_site_label_2
_geom_bond_distance
_geom_bond_site_symmetry_2
Cd1 O4 2.204(10) 6_575
Cd1 O5 2.277(9) 4
Cd1 O2 2.333(9) .
Cd1 O9 2.350(9) 5_575
Cd1 O10 2.357(9) 5_575
Cd1 O1 2.411(7) .
Cd1 C29 2.650(15) 5_575
Cd1 C1 2.738(13) .
Cd2 O3 2.227(11) 6_575
Cd2 O1 2.273(8) .
Cd2 O16 2.273(9) .
Cd2 O6 2.276(10) 4
Cd2 O15 2.282(10) .
Cd2 O14 2.316(14) .
Cd3 O11 2.223(9) 2_554
Cd3 O12 2.240(9) .
Cd3 O7 2.297(9) 6_565
Cd3 O17 2.307(11) .
Cd3 O13 2.391(11) .
Cd3 O8 2.437(9) 6_565
Cd3 C22 2.683(19) 6_565
O1 C1 1.320(14) .
O2 C1 1.215(15) .
O3 C8 1.307(18) .
O3 Cd2 2.227(11) 6_576
O4 C8 1.159(17) .
O4 Cd1 2.204(10) 6_576
O5 C21 1.226(16) .
O5 Cd1 2.277(9) 4_545
O6 C21 1.210(16) .
O6 Cd2 2.276(10) 4_545
O7 C22 1.246(17) .
O7 Cd3 2.297(9) 6_566
O8 C22 1.211(19) .
O8 Cd3 2.437(9) 6_566
O9 C29 1.260(17) .
O9 Cd1 2.350(9) 5_575
O10 C29 1.280(17) .
O10 Cd1 2.357(9) 5_575
O11 C30 1.316(16) .
O11 Cd3 2.223(9) 2_554
O12 C30 1.278(16) .
C1 C2 1.452(18) .
C2 C3 1.356(17) .
C2 C7 1.398(18) .
C3 C4 1.407(18) .
C3 H3A 0.9300 .
C4 C5 1.394(18) .
C4 C8 1.56(2) .
C5 C6 1.390(17) .
C5 H5A 0.9300 .
C6 C7 1.362(17) .
C6 C9 1.456(18) .
C7 H7A 0.9300 .
C9 C14 1.367(17) .
C9 C10 1.415(19) .
C10 C11 1.351(18) .
C10 H10A 0.9300 .
C11 C12 1.405(17) .
C11 C15 1.458(18) .
C12 C13 1.362(18) .
C12 H12A 0.9300 .
C13 C14 1.430(18) .
C13 C23 1.483(18) .
C14 H14A 0.9300 .
C15 C16 1.387(18) .
C15 C20 1.411(17) .
C16 C17 1.391(19) .
C16 H16A 0.9300 .
C17 C18 1.378(19) .
C17 C21 1.50(2) .
C18 C19 1.410(19) .
C18 H18A 0.9300 .
C19 C20 1.412(17) .
C19 C22 1.54(2) .
C20 H20A 0.9300 .
C22 Cd3 2.683(19) 6_566
C23 C28 1.338(17) .
C23 C24 1.408(19) .
C24 C25 1.380(18) .
C24 H24A 0.9300 .
C25 C26 1.372(17) .
C25 C30 1.499(19) .
C26 C27 1.421(18) .
C26 H26A 0.9300 .
C27 C28 1.354(17) .
C27 C29 1.518(19) .
C28 H28A 0.9300 .
C29 Cd1 2.650(15) 5_575
O17 C31 1.215(17) .
N1 C31 1.31(2) .
N1 C32 1.44(2) .
N1 C33 1.449(17) .
C32 H32A 0.9600 .
C32 H32B 0.9600 .
C32 H32C 0.9600 .
C33 H33A 0.9600 .
C33 H33B 0.9600 .
C33 H33C 0.9600 .

loop_
_platon_squeeze_void_nr
_platon_squeeze_void_average_x
_platon_squeeze_void_average_y
_platon_squeeze_void_average_z
_platon_squeeze_void_volume
_platon_squeeze_void_count_electrons
_platon_squeeze_void_content
1 -0.004 -0.002 -0.012 6965 2972 ' '
